data_1525449
loop_
_publ_author_name
'Watelet, H.'
'Picard, J.P.'
'Baud, G.'
'Besse, J.P.'
'Chevalier, R.'

_publ_section_title
;
 Un nouveau conducteur protonique (H(H2 O)n)12 Sb12 O36 (n <= 1)
;
_journal_name_full 'Materials Research Bulletin'
_journal_page_first 1131
_journal_page_last 1137
_journal_volume 16
_journal_year 1981
_chemical_formula_sum 'H1.534 O3.267 Sb'
_chemical_name_systematic 'H Sb O3 (H2 O)0.267'
_space_group_IT_number 204
_symmetry_space_group_name_Hall '-I 2 2 3'
_symmetry_space_group_name_H-M 'I m -3'
_cell_angle_alpha 90
_cell_angle_beta 90
_cell_angle_gamma 90
_cell_formula_units_Z 12
_cell_length_a 9.47
_cell_length_b 9.47
_cell_length_c 9.47
_cell_volume 849.278
_citation_journal_id_ASTM MRBUAC
_cod_data_source_file Watelet_MRBUAC_1981_527.cif
_cod_data_source_block H1.534O3.267Sb1
_cod_original_cell_volume 849.2782
_cod_original_formula_sum 'H1.534 O3.267 Sb1'
_cod_database_code 1525449

loop_
_symmetry_equiv_pos_as_xyz
x,y,z
-x,-y,z
x,-y,-z
-x,y,-z
z,x,y
-z,-x,y
z,-x,-y
-z,x,-y
y,z,x
y,-z,-x
-y,z,-x
-y,-z,x
-x,-y,-z
x,y,-z
-x,y,z
x,-y,z
-z,-x,-y
z,x,-y
-z,x,y
z,-x,y
-y,-z,-x
-y,z,x
y,-z,x
y,z,-x
x+1/2,y+1/2,z+1/2
-x+1/2,-y+1/2,z+1/2
x+1/2,-y+1/2,-z+1/2
-x+1/2,y+1/2,-z+1/2
z+1/2,x+1/2,y+1/2
-z+1/2,-x+1/2,y+1/2
z+1/2,-x+1/2,-y+1/2
-z+1/2,x+1/2,-y+1/2
y+1/2,z+1/2,x+1/2
y+1/2,-z+1/2,-x+1/2
-y+1/2,z+1/2,-x+1/2
-y+1/2,-z+1/2,x+1/2
-x+1/2,-y+1/2,-z+1/2
x+1/2,y+1/2,-z+1/2
-x+1/2,y+1/2,z+1/2
x+1/2,-y+1/2,z+1/2
-z+1/2,-x+1/2,-y+1/2
z+1/2,x+1/2,-y+1/2
-z+1/2,x+1/2,y+1/2
z+1/2,-x+1/2,y+1/2
-y+1/2,-z+1/2,-x+1/2
-y+1/2,z+1/2,x+1/2
y+1/2,-z+1/2,x+1/2
y+1/2,z+1/2,-x+1/2

loop_
_atom_site_label
_atom_site_type_symbol
_atom_site_fract_x
_atom_site_fract_y
_atom_site_fract_z
_atom_site_occupancy
_atom_site_U_iso_or_equiv
O4 O-2 0.175 0.175 0.175 0.03 0.0
Sb1 Sb+5 0.834 0 0.5 1 0.0
O3 O-2 0.09 0.09 0.09 0.17 0.0
O1 O-2 0.369 0 0 1 0.0
O2 O-2 0 0.34 0.295 1 0.0
